data_1523220
loop_
_publ_author_name
'Bazela, W.'
'Szytula, A.'
'Todorovic, J.'
'Zieba, A.'

_publ_section_title
;
 Crystal and magnetic structure of the Ni Mn Ge1-n Sin system
;
_journal_name_full 'Physica Status Solidi, Sectio A: Applied Research'
_journal_page_first 367
_journal_page_last 378
_journal_volume 64
_journal_year 1981
_chemical_formula_sum 'Ge0.7 Mn Ni Si0.3'
_chemical_name_systematic 'Mn Ni (Si0.3 Ge0.7)'
_space_group_IT_number 62
_symmetry_space_group_name_Hall '-P 2ac 2n'
_symmetry_space_group_name_H-M 'P n m a'
_cell_angle_alpha 90
_cell_angle_beta 90
_cell_angle_gamma 90
_cell_formula_units_Z 4
_cell_length_a 6.017
_cell_length_b 3.733
_cell_length_c 7.048
_cell_volume 158.308
_citation_journal_id_ASTM PSSABA
_cod_data_source_file Bazela_PSSABA_1981_508.cif
_cod_data_source_block Ge0.7Mn1Ni1Si0.3
_cod_original_cell_volume 158.3084
_cod_original_formula_sum 'Ge0.7 Mn1 Ni1 Si0.3'
_cod_database_code 1523220

loop_
_symmetry_equiv_pos_as_xyz
x,y,z
-x+1/2,-y,z+1/2
x+1/2,-y+1/2,-z+1/2
-x,y+1/2,-z
-x,-y,-z
x-1/2,y,-z-1/2
-x-1/2,y-1/2,z-1/2
x,-y-1/2,z

loop_
_atom_site_label
_atom_site_type_symbol
_atom_site_fract_x
_atom_site_fract_y
_atom_site_fract_z
_atom_site_occupancy
_atom_site_U_iso_or_equiv
Ni1 Ni 0.146 0.25 0.559 1 0.0
Ge1 Ge 0.765 0.25 0.632 0.7 0.0
Mn1 Mn 0.021 0.25 0.216 1 0.0
Si1 Si 0.765 0.25 0.632 0.3 0.0
